data_7713028
loop_
_publ_author_name
'Hossack, Christopher'
'Abdul, Folasade'
'Cahill, Christopher'
'Besson, Claire'

_publ_section_title
;
 Tuning the optical and magnetic properties of lanthanide single-ion
 magnets using nitro-functionalized trispyrazolylborate ligands.
;
_journal_name_full 'Dalton transactions (Cambridge, England : 2003)'
_journal_paper_doi 10.1039/d3dt01018j
_journal_year 2023
_chemical_formula_moiety 'C27 H27 B3 La N21 O6 [+ solvent]'
_chemical_formula_sum 'C27 H27 B3 La N21 O6'
_chemical_formula_weight 913.03
_space_group_crystal_system monoclinic
_space_group_IT_number 15
_space_group_name_Hall '-C 2yc'
_space_group_name_H-M_alt 'C 1 2/c 1'
_atom_sites_solution_hydrogens mixed
_atom_sites_solution_primary Dual-space/Direct
_audit_block_doi 10.5517/ccdc.csd.cc2dr80g
_audit_creation_method SHELXL-2018/3
_audit_update_record
;
2022-12-15 deposited with the CCDC.	2023-05-04 downloaded from the CCDC.
;
_cell_angle_alpha 90
_cell_angle_beta 116.898(5)
_cell_angle_gamma 90
_cell_formula_units_Z 8
_cell_length_a 24.473(5)
_cell_length_b 13.830(3)
_cell_length_c 29.778(4)
_cell_measurement_reflns_used 935
_cell_measurement_temperature 100(2)
_cell_measurement_theta_max 40.32
_cell_measurement_theta_min 3.492
_cell_volume 8988(3)
_computing_cell_refinement 'APEX3 v2019.1-0 (Bruker AXS)'
_computing_data_collection 'Bruker Instrument Service vV6.2.12'
_computing_data_reduction 'SAINT V8.40A (Bruker Nano, Inc., 2019)'
_computing_molecular_graphics 'shelXle (C.B. Huebschle, rev 958)'
_computing_structure_refinement 'SHELXL-2018/3 (Sheldrick, 2018)'
_computing_structure_solution 'SHELXT 2014/5 (Sheldrick, 2014)'
_diffrn_ambient_temperature 100(2)
_diffrn_measured_fraction_theta_full 0.994
_diffrn_measured_fraction_theta_max 0.991
_diffrn_measurement_device_type 'Bruker D8 Quest/Photon II'
_diffrn_measurement_method 'profile data from \f and \w scans'
_diffrn_radiation_type MoK\a
_diffrn_radiation_wavelength 0.71073
_diffrn_reflns_av_R_equivalents 0.0483
_diffrn_reflns_av_unetI/netI 0.0298
_diffrn_reflns_Laue_measured_fraction_full 0.994
_diffrn_reflns_Laue_measured_fraction_max 0.991
_diffrn_reflns_limit_h_max 30
_diffrn_reflns_limit_h_min -30
_diffrn_reflns_limit_k_max 17
_diffrn_reflns_limit_k_min -17
_diffrn_reflns_limit_l_max 37
_diffrn_reflns_limit_l_min -37
_diffrn_reflns_number 62132
_diffrn_reflns_point_group_measured_fraction_full 0.994
_diffrn_reflns_point_group_measured_fraction_max 0.991
_diffrn_reflns_theta_full 25.242
_diffrn_reflns_theta_max 26.397
_diffrn_reflns_theta_min 2.024
_diffrn_source 'microfocus sealed tube'
_exptl_absorpt_coefficient_mu 1.011
_exptl_absorpt_correction_T_max 0.7454
_exptl_absorpt_correction_T_min 0.5708
_exptl_absorpt_correction_type multi-scan
_exptl_absorpt_process_details
;
 SADABS 2016/2: Krause, L., Herbst-Irmer, R., Sheldrick G.M. & Stalke D.,
 J. Appl. Cryst. 48 (2015) 3-10
;
_exptl_crystal_colour white
_exptl_crystal_density_diffrn 1.349
_exptl_crystal_density_method 'not measured'
_exptl_crystal_description Diamond
_exptl_crystal_F_000 3648
_exptl_crystal_preparation Luminescent
_exptl_crystal_size_max 0.996
_exptl_crystal_size_mid 0.523
_exptl_crystal_size_min 0.304
_refine_diff_density_max 0.310
_refine_diff_density_min -0.511
_refine_diff_density_rms 0.055
_refine_ls_extinction_method none
_refine_ls_goodness_of_fit_ref 1.022
_refine_ls_hydrogen_treatment mixed
_refine_ls_matrix_type full
_refine_ls_number_parameters 532
_refine_ls_number_reflns 9128
_refine_ls_number_restraints 0
_refine_ls_restrained_S_all 1.022
_refine_ls_R_factor_all 0.0288
_refine_ls_R_factor_gt 0.0219
_refine_ls_shift/su_max 0.003
_refine_ls_shift/su_mean 0.000
_refine_ls_structure_factor_coef Fsqd
_refine_ls_weighting_details 'w=1/[\s^2^(Fo^2^)+(0.0138P)^2^+10.6401P] where P=(Fo^2^+2Fc^2^)/3'
_refine_ls_weighting_scheme calc
_refine_ls_wR_factor_gt 0.0460
_refine_ls_wR_factor_ref 0.0477
_reflns_Friedel_coverage 0.000
_reflns_number_gt 7976
_reflns_number_total 9128
_reflns_threshold_expression 'I > 2\s(I)'
_cod_data_source_file d3dt01018j2.cif
_cod_data_source_block Cmpd1
_cod_original_sg_symbol_H-M 'C 2/c'
_cod_database_code 7713028
_shelx_shelxl_version_number 2018/3
_shelx_space_group_comment
;
The symmetry employed for this shelxl refinement is uniquely defined
by the following loop, which should always be used as a source of
symmetry information in preference to the above space-group names.
They are only intended as comments.
;
_exptl_absorpt_special_details
;
Krause, L., Herbst-Irmer, R., Sheldrick, G. M., Stalke, D. (2015).
"Comparison of silver and molybdenum microfocus X-ray sources for
single-crystal structure determination"
J. Appl. Cryst. 48, 3-10.
doi:10.1107/S1600576714022985
;

loop_
_space_group_symop_operation_xyz
'x, y, z'
'-x, y, -z+1/2'
'x+1/2, y+1/2, z'
'-x+1/2, y+1/2, -z+1/2'
'-x, -y, -z'
'x, -y, z-1/2'
'-x+1/2, -y+1/2, -z'
'x+1/2, -y+1/2, z-1/2'

loop_
_atom_site_label
_atom_site_type_symbol
_atom_site_fract_x
_atom_site_fract_y
_atom_site_fract_z
_atom_site_U_iso_or_equiv
_atom_site_adp_type
_atom_site_occupancy
_atom_site_site_symmetry_order
_atom_site_calc_flag
_atom_site_refinement_flags_posn
_atom_site_refinement_flags_adp
_atom_site_refinement_flags_occupancy
_atom_site_disorder_assembly
_atom_site_disorder_group
La1 La 0.31122(2) 0.66166(2) 0.37570(2) 0.01297(3) Uani 1 1 d . . . . .
O1 O 0.08664(7) 0.86060(11) 0.40376(7) 0.0419(4) Uani 1 1 d . . . . .
O2 O 0.11684(7) 1.01052(10) 0.41437(6) 0.0363(4) Uani 1 1 d . . . . .
O3 O 0.31513(7) 0.19582(10) 0.34033(6) 0.0338(4) Uani 1 1 d . . . . .
O4 O 0.22988(7) 0.15453(9) 0.34147(5) 0.0312(3) Uani 1 1 d . . . . .
O5 O 0.54813(7) 0.92812(10) 0.41032(7) 0.0406(4) Uani 1 1 d . . . . .
O6 O 0.60125(6) 0.82129(11) 0.39307(6) 0.0353(4) Uani 1 1 d . . . . .
N1 N 0.25690(7) 0.90678(10) 0.38881(5) 0.0160(3) Uani 1 1 d . . . . .
N2 N 0.23835(7) 0.81124(10) 0.38122(6) 0.0177(3) Uani 1 1 d . . . . .
N3 N 0.32742(7) 0.90829(10) 0.34778(5) 0.0162(3) Uani 1 1 d . . . . .
N4 N 0.31548(7) 0.81763(10) 0.32670(5) 0.0171(3) Uani 1 1 d . . . . .
N5 N 0.36898(7) 0.88420(11) 0.44272(6) 0.0178(3) Uani 1 1 d . . . . .
N6 N 0.36949(7) 0.78612(10) 0.44921(5) 0.0169(3) Uani 1 1 d . . . . .
N7 N 0.12120(8) 0.92541(12) 0.40393(7) 0.0279(4) Uani 1 1 d . . . . .
N8 N 0.21043(7) 0.44708(10) 0.35235(5) 0.0168(3) Uani 1 1 d . . . . .
N9 N 0.26630(7) 0.47379(10) 0.35590(6) 0.0174(3) Uani 1 1 d . . . . .
N10 N 0.15234(7) 0.59799(11) 0.31120(6) 0.0180(3) Uani 1 1 d . . . . .
N11 N 0.19636(7) 0.64987(10) 0.30578(6) 0.0180(3) Uani 1 1 d . . . . .
N12 N 0.19537(7) 0.57139(10) 0.40633(6) 0.0168(3) Uani 1 1 d . . . . .
N13 N 0.25309(7) 0.61027(10) 0.42775(6) 0.0166(3) Uani 1 1 d . . . . .
N14 N 0.26750(8) 0.21525(11) 0.34297(6) 0.0236(4) Uani 1 1 d . . . . .
N15 N 0.46517(7) 0.63578(10) 0.38269(6) 0.0175(3) Uani 1 1 d . . . . .
N16 N 0.42834(7) 0.70361(11) 0.38931(6) 0.0178(3) Uani 1 1 d . . . . .
N17 N 0.38792(7) 0.52013(11) 0.32212(6) 0.0182(3) Uani 1 1 d . . . . .
N18 N 0.33649(7) 0.57540(10) 0.30876(6) 0.0173(3) Uani 1 1 d . . . . .
N19 N 0.43348(7) 0.49174(11) 0.41675(6) 0.0193(3) Uani 1 1 d . . . . .
N20 N 0.39420(7) 0.53430(11) 0.43217(6) 0.0193(3) Uani 1 1 d . . . . .
N21 N 0.55669(7) 0.84534(12) 0.39956(6) 0.0266(4) Uani 1 1 d . . . . .
C1 C 0.18588(8) 0.80819(13) 0.38372(7) 0.0204(4) Uani 1 1 d . . . . .
H1A H 0.162075 0.751638 0.379702 0.024 Uiso 1 1 calc R U . . .
C2 C 0.17074(8) 0.90048(13) 0.39314(7) 0.0202(4) Uani 1 1 d . . . . .
C3 C 0.21660(8) 0.96115(13) 0.39596(7) 0.0188(4) Uani 1 1 d . . . . .
H3A H 0.219105 1.028880 0.401877 0.023 Uiso 1 1 calc R U . . .
C4 C 0.32814(9) 0.82212(13) 0.28755(7) 0.0202(4) Uani 1 1 d . . . . .
H4 H 0.324174 0.769395 0.265832 0.024 Uiso 1 1 calc R U . . .
C5 C 0.34788(9) 0.91402(13) 0.28277(7) 0.0234(4) Uani 1 1 d . . . . .
H5 H 0.359561 0.935859 0.258105 0.028 Uiso 1 1 calc R U . . .
C6 C 0.34678(8) 0.96623(13) 0.32148(7) 0.0199(4) Uani 1 1 d . . . . .
H6 H 0.357843 1.032348 0.328594 0.024 Uiso 1 1 calc R U . . .
C7 C 0.41501(9) 0.76888(14) 0.49501(7) 0.0226(4) Uani 1 1 d . . . . .
H7 H 0.426150 0.706458 0.509666 0.027 Uiso 1 1 calc R U . . .
C8 C 0.44402(9) 0.85422(15) 0.51849(8) 0.0287(5) Uani 1 1 d . . . . .
H8 H 0.477494 0.861550 0.551042 0.034 Uiso 1 1 calc R U . . .
C9 C 0.41352(9) 0.92536(14) 0.48416(7) 0.0244(4) Uani 1 1 d . . . . .
H9 H 0.422310 0.992572 0.488808 0.029 Uiso 1 1 calc R U . . .
C10 C 0.29341(9) 0.39269(12) 0.35278(7) 0.0185(4) Uani 1 1 d . . . . .
H10 H 0.332622 0.388646 0.353636 0.022 Uiso 1 1 calc R U . . .
C11 C 0.25532(9) 0.31442(12) 0.34806(7) 0.0184(4) Uani 1 1 d . . . . .
C12 C 0.20310(9) 0.35154(12) 0.34795(7) 0.0188(4) Uani 1 1 d . . . . .
H12 H 0.168546 0.315957 0.345253 0.023 Uiso 1 1 calc R U . . .
C13 C 0.16682(9) 0.70179(14) 0.26380(7) 0.0232(4) Uani 1 1 d . . . . .
H13 H 0.186233 0.745160 0.250774 0.028 Uiso 1 1 calc R U . . .
C14 C 0.10455(10) 0.68454(15) 0.24171(8) 0.0315(5) Uani 1 1 d . . . . .
H14 H 0.073758 0.712142 0.211714 0.038 Uiso 1 1 calc R U . . .
C15 C 0.09722(9) 0.61826(15) 0.27302(8) 0.0288(5) Uani 1 1 d . . . . .
H15 H 0.059337 0.591250 0.268386 0.035 Uiso 1 1 calc R U . . .
C16 C 0.26290(9) 0.64076(12) 0.47344(7) 0.0190(4) Uani 1 1 d . . . . .
H16 H 0.299513 0.671126 0.496992 0.023 Uiso 1 1 calc R U . . .
C17 C 0.21243(9) 0.62213(13) 0.48192(7) 0.0215(4) Uani 1 1 d . . . . .
H17 H 0.207747 0.637058 0.511122 0.026 Uiso 1 1 calc R U . . .
C18 C 0.17091(9) 0.57741(13) 0.43873(7) 0.0202(4) Uani 1 1 d . . . . .
H18 H 0.131579 0.554553 0.432706 0.024 Uiso 1 1 calc R U . . .
C19 C 0.45781(8) 0.78703(13) 0.39672(7) 0.0193(4) Uani 1 1 d . . . . .
H19 H 0.443529 0.847303 0.402574 0.023 Uiso 1 1 calc R U . . .
C20 C 0.51285(8) 0.77281(13) 0.39461(7) 0.0199(4) Uani 1 1 d . . . . .
C21 C 0.51616(8) 0.67597(13) 0.38570(7) 0.0204(4) Uani 1 1 d . . . . .
H21 H 0.548478 0.644001 0.382336 0.024 Uiso 1 1 calc R U . . .
C22 C 0.29735(9) 0.54677(13) 0.26247(7) 0.0208(4) Uani 1 1 d . . . . .
H22 H 0.257511 0.572985 0.243561 0.025 Uiso 1 1 calc R U . . .
C23 C 0.32223(9) 0.47393(14) 0.24551(7) 0.0263(4) Uani 1 1 d . . . . .
H23 H 0.303724 0.441505 0.213994 0.032 Uiso 1 1 calc R U . . .
C24 C 0.37945(9) 0.45913(14) 0.28434(7) 0.0252(4) Uani 1 1 d . . . . .
H24 H 0.408459 0.413244 0.284563 0.030 Uiso 1 1 calc R U . . .
C25 C 0.39709(9) 0.48030(14) 0.47039(7) 0.0246(4) Uani 1 1 d . . . . .
H25 H 0.374505 0.492829 0.488631 0.029 Uiso 1 1 calc R U . . .
C26 C 0.43751(10) 0.40329(15) 0.48000(8) 0.0298(5) Uani 1 1 d . . . . .
H26 H 0.447686 0.354642 0.505038 0.036 Uiso 1 1 calc R U . . .
C27 C 0.45933(9) 0.41347(13) 0.44518(8) 0.0264(4) Uani 1 1 d . . . . .
H27 H 0.488098 0.371875 0.441730 0.032 Uiso 1 1 calc R U . . .
B1 B 0.32098(10) 0.93606(15) 0.39520(8) 0.0171(4) Uani 1 1 d . . . . .
H1 H 0.3281(9) 1.0124(15) 0.4021(7) 0.026 Uiso 1 1 d . U . . .
B2 B 0.16596(10) 0.52398(15) 0.35397(8) 0.0185(4) Uani 1 1 d . . . . .
H2 H 0.1233(9) 0.4887(14) 0.3474(7) 0.028 Uiso 1 1 d . U . . .
B3 B 0.44535(10) 0.52856(15) 0.37328(8) 0.0199(4) Uani 1 1 d . . . . .
H3 H 0.4821(10) 0.4857(15) 0.3715(7) 0.030 Uiso 1 1 d . U . . .

loop_
_atom_site_aniso_label
_atom_site_aniso_U_11
_atom_site_aniso_U_22
_atom_site_aniso_U_33
_atom_site_aniso_U_23
_atom_site_aniso_U_13
_atom_site_aniso_U_12
La1 0.01355(5) 0.01001(5) 0.01689(5) -0.00021(4) 0.00824(4) -0.00016(4)
O1 0.0315(9) 0.0329(9) 0.0743(12) 0.0074(8) 0.0353(9) 0.0046(7)
O2 0.0336(8) 0.0276(8) 0.0530(10) -0.0048(7) 0.0242(8) 0.0106(7)
O3 0.0433(9) 0.0201(7) 0.0485(9) 0.0008(7) 0.0300(8) 0.0075(7)
O4 0.0430(9) 0.0137(7) 0.0389(8) -0.0020(6) 0.0204(7) -0.0076(6)
O5 0.0354(9) 0.0215(8) 0.0709(12) -0.0070(8) 0.0294(9) -0.0098(7)
O6 0.0228(8) 0.0378(9) 0.0535(10) 0.0067(7) 0.0245(8) -0.0013(6)
N1 0.0182(8) 0.0112(7) 0.0196(8) 0.0005(6) 0.0094(7) 0.0007(6)
N2 0.0182(8) 0.0113(7) 0.0238(8) -0.0006(6) 0.0097(7) 0.0004(6)
N3 0.0182(8) 0.0123(7) 0.0193(8) 0.0010(6) 0.0096(7) 0.0007(6)
N4 0.0189(8) 0.0139(8) 0.0194(8) -0.0001(6) 0.0096(7) 0.0010(6)
N5 0.0186(8) 0.0160(8) 0.0213(8) -0.0021(6) 0.0112(7) -0.0008(6)
N6 0.0173(8) 0.0147(8) 0.0200(8) 0.0006(6) 0.0095(7) 0.0017(6)
N7 0.0232(9) 0.0266(10) 0.0366(10) 0.0039(8) 0.0159(8) 0.0081(7)
N8 0.0186(8) 0.0140(7) 0.0193(8) -0.0013(6) 0.0097(7) -0.0023(6)
N9 0.0190(8) 0.0134(7) 0.0225(8) -0.0009(6) 0.0118(7) -0.0016(6)
N10 0.0154(8) 0.0164(8) 0.0219(8) -0.0028(6) 0.0083(7) -0.0013(6)
N11 0.0197(8) 0.0144(8) 0.0209(8) -0.0008(6) 0.0101(7) -0.0007(6)
N12 0.0177(8) 0.0140(7) 0.0217(8) -0.0012(6) 0.0114(7) -0.0023(6)
N13 0.0180(8) 0.0127(7) 0.0211(8) -0.0010(6) 0.0105(7) -0.0007(6)
N14 0.0351(10) 0.0149(8) 0.0210(8) 0.0009(6) 0.0130(8) -0.0003(7)
N15 0.0145(8) 0.0173(8) 0.0201(8) -0.0016(6) 0.0074(7) 0.0011(6)
N16 0.0150(8) 0.0160(8) 0.0236(8) -0.0019(6) 0.0098(7) 0.0012(6)
N17 0.0175(8) 0.0163(8) 0.0226(8) -0.0011(6) 0.0108(7) 0.0014(6)
N18 0.0160(8) 0.0161(8) 0.0216(8) 0.0004(6) 0.0102(7) 0.0001(6)
N19 0.0156(8) 0.0152(8) 0.0224(8) -0.0006(6) 0.0044(7) 0.0007(6)
N20 0.0189(8) 0.0181(8) 0.0206(8) 0.0009(6) 0.0087(7) -0.0006(6)
N21 0.0217(9) 0.0262(9) 0.0353(10) 0.0022(8) 0.0158(8) -0.0054(7)
C1 0.0183(9) 0.0165(9) 0.0274(10) 0.0011(8) 0.0113(8) -0.0001(7)
C2 0.0187(9) 0.0197(10) 0.0247(10) 0.0033(8) 0.0121(8) 0.0057(8)
C3 0.0226(10) 0.0131(9) 0.0212(10) 0.0007(7) 0.0104(8) 0.0046(7)
C4 0.0238(10) 0.0183(10) 0.0184(9) 0.0002(7) 0.0095(8) 0.0015(8)
C5 0.0300(11) 0.0220(10) 0.0223(10) 0.0057(8) 0.0154(9) 0.0020(8)
C6 0.0204(10) 0.0145(9) 0.0245(10) 0.0057(8) 0.0101(8) 0.0010(7)
C7 0.0205(10) 0.0248(10) 0.0200(10) 0.0028(8) 0.0069(8) 0.0038(8)
C8 0.0229(10) 0.0332(12) 0.0227(10) -0.0042(9) 0.0038(9) -0.0014(9)
C9 0.0231(10) 0.0239(10) 0.0263(11) -0.0079(8) 0.0113(9) -0.0061(8)
C10 0.0216(10) 0.0150(9) 0.0203(9) 0.0003(7) 0.0108(8) 0.0012(7)
C11 0.0280(10) 0.0115(9) 0.0171(9) -0.0002(7) 0.0112(8) -0.0001(7)
C12 0.0253(10) 0.0136(9) 0.0171(9) -0.0015(7) 0.0092(8) -0.0048(7)
C13 0.0268(11) 0.0189(9) 0.0227(10) 0.0033(8) 0.0102(9) 0.0017(8)
C14 0.0253(11) 0.0308(12) 0.0283(11) 0.0086(9) 0.0033(9) 0.0046(9)
C15 0.0178(10) 0.0275(11) 0.0337(12) 0.0011(9) 0.0050(9) 0.0019(8)
C16 0.0220(10) 0.0150(9) 0.0195(9) -0.0003(7) 0.0090(8) -0.0007(7)
C17 0.0278(11) 0.0189(9) 0.0225(10) -0.0001(8) 0.0156(9) 0.0014(8)
C18 0.0225(10) 0.0171(9) 0.0274(10) -0.0004(8) 0.0169(9) -0.0004(8)
C19 0.0188(9) 0.0163(9) 0.0233(10) -0.0006(8) 0.0101(8) -0.0015(7)
C20 0.0167(9) 0.0208(10) 0.0238(10) 0.0008(8) 0.0105(8) -0.0024(8)
C21 0.0161(9) 0.0240(10) 0.0239(10) 0.0011(8) 0.0115(8) 0.0012(8)
C22 0.0211(10) 0.0214(10) 0.0180(9) 0.0003(8) 0.0073(8) -0.0016(8)
C23 0.0295(11) 0.0274(11) 0.0218(10) -0.0074(8) 0.0115(9) -0.0029(9)
C24 0.0308(11) 0.0209(10) 0.0276(11) -0.0059(8) 0.0164(9) 0.0027(8)
C25 0.0281(11) 0.0237(10) 0.0205(10) 0.0019(8) 0.0097(9) -0.0044(8)
C26 0.0335(12) 0.0223(11) 0.0245(11) 0.0077(8) 0.0051(10) 0.0007(9)
C27 0.0235(10) 0.0155(10) 0.0302(11) 0.0036(8) 0.0033(9) 0.0059(8)
B1 0.0196(11) 0.0129(10) 0.0199(10) -0.0011(8) 0.0100(9) -0.0008(8)
B2 0.0187(10) 0.0165(10) 0.0233(11) -0.0027(9) 0.0122(9) -0.0025(8)
B3 0.0171(10) 0.0164(10) 0.0251(11) -0.0018(9) 0.0086(9) 0.0026(8)

loop_
_atom_type_symbol
_atom_type_description
_atom_type_scat_dispersion_real
_atom_type_scat_dispersion_imag
_atom_type_scat_source
C C 0.0033 0.0016 'International Tables Vol C Tables 4.2.6.8 and 6.1.1.4'
H H 0.0000 0.0000 'International Tables Vol C Tables 4.2.6.8 and 6.1.1.4'
B B 0.0013 0.0007 'International Tables Vol C Tables 4.2.6.8 and 6.1.1.4'
La La -0.2871 2.4523 'International Tables Vol C Tables 4.2.6.8 and 6.1.1.4'
N N 0.0061 0.0033 'International Tables Vol C Tables 4.2.6.8 and 6.1.1.4'
O O 0.0106 0.0060 'International Tables Vol C Tables 4.2.6.8 and 6.1.1.4'

loop_
_citation_id
_citation_doi
_citation_year
1 10.26434/chemrxiv-2023-wwpbt 2023

loop_
_geom_angle_atom_site_label_1
_geom_angle_atom_site_label_2
_geom_angle_atom_site_label_3
_geom_angle
_geom_angle_site_symmetry_1
_geom_angle_site_symmetry_3
_geom_angle_publ_flag
N18 La1 N13 134.44(5) . . ?
N18 La1 N4 82.51(5) . . ?
N13 La1 N4 135.65(4) . . ?
N18 La1 N6 134.56(5) . . ?
N13 La1 N6 85.46(5) . . ?
N4 La1 N6 77.48(5) . . ?
N18 La1 N20 78.63(5) . . ?
N13 La1 N20 84.81(5) . . ?
N4 La1 N20 133.48(5) . . ?
N6 La1 N20 86.30(5) . . ?
N18 La1 N11 84.59(5) . . ?
N13 La1 N11 77.37(5) . . ?
N4 La1 N11 84.75(5) . . ?
N6 La1 N11 132.65(4) . . ?
N20 La1 N11 134.37(5) . . ?
N18 La1 N16 67.82(4) . . ?
N13 La1 N16 140.35(5) . . ?
N4 La1 N16 67.14(5) . . ?
N6 La1 N16 66.84(4) . . ?
N20 La1 N16 66.38(5) . . ?
N11 La1 N16 142.27(5) . . ?
N18 La1 N9 67.70(4) . . ?
N13 La1 N9 66.74(4) . . ?
N4 La1 N9 139.44(4) . . ?
N6 La1 N9 143.07(4) . . ?
N20 La1 N9 68.14(5) . . ?
N11 La1 N9 66.23(4) . . ?
N16 La1 N9 120.73(4) . . ?
N18 La1 N2 139.43(4) . . ?
N13 La1 N2 68.56(4) . . ?
N4 La1 N2 67.11(5) . . ?
N6 La1 N2 65.58(5) . . ?
N20 La1 N2 141.91(5) . . ?
N11 La1 N2 67.08(4) . . ?
N16 La1 N2 118.95(4) . . ?
N9 La1 N2 120.32(5) . . ?
C3 N1 N2 110.72(14) . . ?
C3 N1 B1 128.01(15) . . ?
N2 N1 B1 120.69(14) . . ?
C1 N2 N1 106.09(14) . . ?
C1 N2 La1 130.16(12) . . ?
N1 N2 La1 123.25(10) . . ?
C6 N3 N4 109.60(14) . . ?
C6 N3 B1 126.42(15) . . ?
N4 N3 B1 123.95(14) . . ?
C4 N4 N3 105.73(14) . . ?
C4 N4 La1 127.19(11) . . ?
N3 N4 La1 123.26(10) . . ?
C9 N5 N6 109.70(15) . . ?
C9 N5 B1 127.32(16) . . ?
N6 N5 B1 122.90(14) . . ?
C7 N6 N5 105.73(15) . . ?
C7 N6 La1 128.23(12) . . ?
N5 N6 La1 124.20(11) . . ?
O1 N7 O2 123.91(17) . . ?
O1 N7 C2 118.32(16) . . ?
O2 N7 C2 117.73(17) . . ?
C12 N8 N9 111.06(15) . . ?
C12 N8 B2 128.57(16) . . ?
N9 N8 B2 120.37(14) . . ?
C10 N9 N8 106.20(14) . . ?
C10 N9 La1 129.98(12) . . ?
N8 N9 La1 123.52(10) . . ?
C15 N10 N11 109.56(15) . . ?
C15 N10 B2 126.47(16) . . ?
N11 N10 B2 123.90(15) . . ?
C13 N11 N10 105.77(15) . . ?
C13 N11 La1 129.60(12) . . ?
N10 N11 La1 123.76(11) . . ?
C18 N12 N13 109.90(14) . . ?
C18 N12 B2 126.61(15) . . ?
N13 N12 B2 123.42(14) . . ?
C16 N13 N12 105.68(14) . . ?
C16 N13 La1 128.13(12) . . ?
N12 N13 La1 123.37(10) . . ?
O4 N14 O3 124.17(16) . . ?
O4 N14 C11 118.08(17) . . ?
O3 N14 C11 117.75(16) . . ?
C21 N15 N16 111.14(14) . . ?
C21 N15 B3 128.32(15) . . ?
N16 N15 B3 120.53(14) . . ?
C19 N16 N15 105.97(14) . . ?
C19 N16 La1 131.02(12) . . ?
N15 N16 La1 122.56(10) . . ?
C24 N17 N18 109.50(15) . . ?
C24 N17 B3 126.94(16) . . ?
N18 N17 B3 123.56(14) . . ?
C22 N18 N17 105.69(14) . . ?
C22 N18 La1 127.85(12) . . ?
N17 N18 La1 122.31(11) . . ?
C27 N19 N20 109.66(16) . . ?
C27 N19 B3 125.70(16) . . ?
N20 N19 B3 124.64(14) . . ?
C25 N20 N19 105.68(15) . . ?
C25 N20 La1 130.16(13) . . ?
N19 N20 La1 121.80(11) . . ?
O5 N21 O6 123.81(16) . . ?
O5 N21 C20 118.15(16) . . ?
O6 N21 C20 118.04(16) . . ?
N2 C1 C2 109.65(16) . . ?
N2 C1 H1A 125.2 . . ?
C2 C1 H1A 125.2 . . ?
C3 C2 C1 106.72(16) . . ?
C3 C2 N7 126.27(17) . . ?
C1 C2 N7 126.60(17) . . ?
N1 C3 C2 106.81(16) . . ?
N1 C3 H3A 126.6 . . ?
C2 C3 H3A 126.6 . . ?
N4 C4 C5 111.12(16) . . ?
N4 C4 H4 124.4 . . ?
C5 C4 H4 124.4 . . ?
C6 C5 C4 104.82(16) . . ?
C6 C5 H5 127.6 . . ?
C4 C5 H5 127.6 . . ?
N3 C6 C5 108.74(16) . . ?
N3 C6 H6 125.6 . . ?
C5 C6 H6 125.6 . . ?
N6 C7 C8 111.22(17) . . ?
N6 C7 H7 124.4 . . ?
C8 C7 H7 124.4 . . ?
C9 C8 C7 104.60(17) . . ?
C9 C8 H8 127.7 . . ?
C7 C8 H8 127.7 . . ?
N5 C9 C8 108.75(17) . . ?
N5 C9 H9 125.6 . . ?
C8 C9 H9 125.6 . . ?
N9 C10 C11 109.31(17) . . ?
N9 C10 H10 125.3 . . ?
C11 C10 H10 125.3 . . ?
C12 C11 C10 106.77(16) . . ?
C12 C11 N14 126.67(17) . . ?
C10 C11 N14 126.53(17) . . ?
N8 C12 C11 106.65(16) . . ?
N8 C12 H12 126.7 . . ?
C11 C12 H12 126.7 . . ?
N11 C13 C14 111.50(17) . . ?
N11 C13 H13 124.3 . . ?
C14 C13 H13 124.3 . . ?
C15 C14 C13 104.28(18) . . ?
C15 C14 H14 127.9 . . ?
C13 C14 H14 127.9 . . ?
N10 C15 C14 108.89(18) . . ?
N10 C15 H15 125.6 . . ?
C14 C15 H15 125.6 . . ?
N13 C16 C17 111.11(17) . . ?
N13 C16 H16 124.4 . . ?
C17 C16 H16 124.4 . . ?
C18 C17 C16 104.76(16) . . ?
C18 C17 H17 127.6 . . ?
C16 C17 H17 127.6 . . ?
N12 C18 C17 108.53(16) . . ?
N12 C18 H18 125.7 . . ?
C17 C18 H18 125.7 . . ?
N16 C19 C20 109.56(16) . . ?
N16 C19 H19 125.2 . . ?
C20 C19 H19 125.2 . . ?
C21 C20 C19 106.82(16) . . ?
C21 C20 N21 126.69(17) . . ?
C19 C20 N21 126.47(17) . . ?
N15 C21 C20 106.51(16) . . ?
N15 C21 H21 126.7 . . ?
C20 C21 H21 126.7 . . ?
N18 C22 C23 111.35(17) . . ?
N18 C22 H22 124.3 . . ?
C23 C22 H22 124.3 . . ?
C24 C23 C22 104.54(17) . . ?
C24 C23 H23 127.7 . . ?
C22 C23 H23 127.7 . . ?
N17 C24 C23 108.91(17) . . ?
N17 C24 H24 125.5 . . ?
C23 C24 H24 125.5 . . ?
N20 C25 C26 111.20(18) . . ?
N20 C25 H25 124.4 . . ?
C26 C25 H25 124.4 . . ?
C27 C26 C25 104.44(17) . . ?
C27 C26 H26 127.8 . . ?
C25 C26 H26 127.8 . . ?
N19 C27 C26 109.01(18) . . ?
N19 C27 H27 125.5 . . ?
C26 C27 H27 125.5 . . ?
N3 B1 N1 109.93(15) . . ?
N3 B1 N5 111.91(15) . . ?
N1 B1 N5 107.42(15) . . ?
N3 B1 H1 110.1(11) . . ?
N1 B1 H1 110.5(11) . . ?
N5 B1 H1 106.9(11) . . ?
N12 B2 N8 108.28(15) . . ?
N12 B2 N10 112.35(15) . . ?
N8 B2 N10 108.86(15) . . ?
N12 B2 H2 110.2(11) . . ?
N8 B2 H2 108.7(11) . . ?
N10 B2 H2 108.4(11) . . ?
N19 B3 N17 111.86(16) . . ?
N19 B3 N15 109.19(15) . . ?
N17 B3 N15 108.85(15) . . ?
N19 B3 H3 109.4(11) . . ?
N17 B3 H3 108.2(11) . . ?
N15 B3 H3 109.3(11) . . ?

loop_
_geom_bond_atom_site_label_1
_geom_bond_atom_site_label_2
_geom_bond_distance
_geom_bond_site_symmetry_2
_geom_bond_publ_flag
La1 N18 2.6256(15) . ?
La1 N13 2.6321(15) . ?
La1 N4 2.6326(15) . ?
La1 N6 2.6389(15) . ?
La1 N20 2.6390(15) . ?
La1 N11 2.6396(16) . ?
La1 N16 2.7686(16) . ?
La1 N9 2.7786(15) . ?
La1 N2 2.7843(15) . ?
O1 N7 1.231(2) . ?
O2 N7 1.234(2) . ?
O3 N14 1.233(2) . ?
O4 N14 1.232(2) . ?
O5 N21 1.232(2) . ?
O6 N21 1.236(2) . ?
N1 C3 1.332(2) . ?
N1 N2 1.382(2) . ?
N1 B1 1.546(3) . ?
N2 C1 1.320(2) . ?
N3 C6 1.347(2) . ?
N3 N4 1.373(2) . ?
N3 B1 1.539(2) . ?
N4 C4 1.336(2) . ?
N5 C9 1.348(2) . ?
N5 N6 1.369(2) . ?
N5 B1 1.547(3) . ?
N6 C7 1.335(2) . ?
N7 C2 1.430(2) . ?
N8 C12 1.332(2) . ?
N8 N9 1.373(2) . ?
N8 B2 1.538(3) . ?
N9 C10 1.328(2) . ?
N10 C15 1.343(2) . ?
N10 N11 1.363(2) . ?
N10 B2 1.548(3) . ?
N11 C13 1.335(2) . ?
N12 C18 1.349(2) . ?
N12 N13 1.370(2) . ?
N12 B2 1.537(3) . ?
N13 C16 1.338(2) . ?
N14 C11 1.426(2) . ?
N15 C21 1.332(2) . ?
N15 N16 1.375(2) . ?
N15 B3 1.546(3) . ?
N16 C19 1.325(2) . ?
N17 C24 1.345(2) . ?
N17 N18 1.369(2) . ?
N17 B3 1.540(3) . ?
N18 C22 1.334(2) . ?
N19 C27 1.343(2) . ?
N19 N20 1.371(2) . ?
N19 B3 1.536(3) . ?
N20 C25 1.336(2) . ?
N21 C20 1.427(2) . ?
C1 C2 1.393(3) . ?
C1 H1A 0.9500 . ?
C2 C3 1.373(3) . ?
C3 H3A 0.9500 . ?
C4 C5 1.390(3) . ?
C4 H4 0.9500 . ?
C5 C6 1.371(3) . ?
C5 H5 0.9500 . ?
C6 H6 0.9500 . ?
C7 C8 1.392(3) . ?
C7 H7 0.9500 . ?
C8 C9 1.371(3) . ?
C8 H8 0.9500 . ?
C9 H9 0.9500 . ?
C10 C11 1.394(3) . ?
C10 H10 0.9500 . ?
C11 C12 1.376(3) . ?
C12 H12 0.9500 . ?
C13 C14 1.380(3) . ?
C13 H13 0.9500 . ?
C14 C15 1.376(3) . ?
C14 H14 0.9500 . ?
C15 H15 0.9500 . ?
C16 C17 1.392(3) . ?
C16 H16 0.9500 . ?
C17 C18 1.373(3) . ?
C17 H17 0.9500 . ?
C18 H18 0.9500 . ?
C19 C20 1.390(3) . ?
C19 H19 0.9500 . ?
C20 C21 1.375(3) . ?
C21 H21 0.9500 . ?
C22 C23 1.385(3) . ?
C22 H22 0.9500 . ?
C23 C24 1.369(3) . ?
C23 H23 0.9500 . ?
C24 H24 0.9500 . ?
C25 C26 1.392(3) . ?
C25 H25 0.9500 . ?
C26 C27 1.372(3) . ?
C26 H26 0.9500 . ?
C27 H27 0.9500 . ?
B1 H1 1.07(2) . ?
B2 H2 1.09(2) . ?
B3 H3 1.10(2) . ?
